data_4502930
loop_
_publ_author_name
'Wan, Chong-Qing'
'Wang, Zi-Jia'
'Wang, Guo'
'Liu, Hao'
'Deng, Yu-Heng'
'Jin, Qiong-Hua'

_publ_section_title
;
 Conformation Restriction of Nonplanar Di-2-pyrimidyl Sulfide with
 Intramolecular N&#x00B7;&#x00B7;&#x00B7;C Interaction and Its
 Supramolecular Silver(I) Complexes
;
_journal_issue 1
_journal_name_full 'Crystal Growth &amp; Design'
_journal_page_first 376
_journal_paper_doi 10.1021/cg201184x
_journal_volume 12
_journal_year 2012
_chemical_formula_sum 'C14 H6 Ag2 F10 N4 O4 S'
_chemical_formula_weight 732.03
_chemical_name_systematic
; 
 ? 
;
_space_group_IT_number 14
_symmetry_cell_setting monoclinic
_symmetry_space_group_name_Hall '-P 2ybc'
_symmetry_space_group_name_H-M 'P 1 21/c 1'
_atom_sites_solution_hydrogens geom
_atom_sites_solution_primary direct
_atom_sites_solution_secondary difmap
_audit_creation_method SHELXL-97
_cell_angle_alpha 90.00
_cell_angle_beta 93.629(8)
_cell_angle_gamma 90.00
_cell_formula_units_Z 4
_cell_length_a 12.429(5)
_cell_length_b 16.447(7)
_cell_length_c 10.574(5)
_cell_measurement_temperature 293(2)
_cell_volume 2157.2(16)
_computing_cell_refinement 'Bruker Smart ApexII'
_computing_data_collection 'Bruker Smart ApexII detector'
_computing_data_reduction 'Bruker SAINT'
_computing_molecular_graphics 'Bruker SHELXTL'
_computing_publication_material 'Bruker SHELXTL'
_computing_structure_refinement 'SHELXL-97 (Sheldrick, 1997)'
_computing_structure_solution 'SHELXS-97 (Sheldrick, 1990)'
_diffrn_ambient_temperature 293(2)
_diffrn_measured_fraction_theta_full 0.999
_diffrn_measured_fraction_theta_max 0.999
_diffrn_radiation_monochromator graphite
_diffrn_radiation_source 'fine-focus sealed tube'
_diffrn_radiation_type MoK\a
_diffrn_radiation_wavelength 0.71073
_diffrn_reflns_av_R_equivalents 0.1051
_diffrn_reflns_av_sigmaI/netI 0.1579
_diffrn_reflns_limit_h_max 14
_diffrn_reflns_limit_h_min -13
_diffrn_reflns_limit_k_max 16
_diffrn_reflns_limit_k_min -19
_diffrn_reflns_limit_l_max 12
_diffrn_reflns_limit_l_min -12
_diffrn_reflns_number 11383
_diffrn_reflns_theta_full 25.01
_diffrn_reflns_theta_max 25.01
_diffrn_reflns_theta_min 1.64
_exptl_absorpt_coefficient_mu 2.028
_exptl_absorpt_correction_T_max 0.732468
_exptl_absorpt_correction_T_min 0.296079
_exptl_absorpt_correction_type multi-scan
_exptl_absorpt_process_details sadabs
_exptl_crystal_colour colorless
_exptl_crystal_density_diffrn 2.254
_exptl_crystal_density_method 'not measured'
_exptl_crystal_description block
_exptl_crystal_F_000 1400
_exptl_crystal_size_max 0.51
_exptl_crystal_size_mid 0.32
_exptl_crystal_size_min 0.19
_refine_diff_density_max 1.176
_refine_diff_density_min -1.065
_refine_diff_density_rms 0.207
_refine_ls_extinction_method none
_refine_ls_goodness_of_fit_ref 1.084
_refine_ls_hydrogen_treatment constr
_refine_ls_matrix_type full
_refine_ls_number_parameters 316
_refine_ls_number_reflns 3801
_refine_ls_number_restraints 36
_refine_ls_restrained_S_all 1.083
_refine_ls_R_factor_all 0.1857
_refine_ls_R_factor_gt 0.0866
_refine_ls_shift/su_max 0.000
_refine_ls_shift/su_mean 0.000
_refine_ls_structure_factor_coef Fsqd
_refine_ls_weighting_details 'calc w=1/[\s^2^(Fo^2^)+(0.0830P)^2^+43.8811P] where P=(Fo^2^+2Fc^2^)/3'
_refine_ls_weighting_scheme calc
_refine_ls_wR_factor_gt 0.2054
_refine_ls_wR_factor_ref 0.2887
_reflns_number_gt 1787
_reflns_number_total 3801
_reflns_threshold_expression >2sigma(I)
_cod_data_source_file cg201184x_si_001.cif
_cod_data_source_block complex3
_cod_depositor_comments
;
The following automatic conversions were performed:

'_symmetry_cell_setting' value 'Monoclinic' changed to 'monoclinic'
according to /home/saulius/struct/CIF-dictionaries/cif_core.dic
dictionary named 'cif_core.dic' version 2.4.1 from 2010-06-29.

Automatic conversion script
Id: cif_fix_values 1715 2011-07-08 13:25:40Z adriana 
;
_cod_original_cell_volume 2157.3(16)
_cod_original_sg_symbol_H-M P2(1)/c
_cod_database_code 4502930

loop_
_symmetry_equiv_pos_as_xyz
'x, y, z'
'-x, y+1/2, -z+1/2'
'-x, -y, -z'
'x, -y-1/2, z-1/2'

loop_
_atom_site_label
_atom_site_type_symbol
_atom_site_fract_x
_atom_site_fract_y
_atom_site_fract_z
_atom_site_U_iso_or_equiv
_atom_site_adp_type
_atom_site_occupancy
_atom_site_symmetry_multiplicity
_atom_site_calc_flag
_atom_site_refinement_flags
Ag1 Ag 0.62865(14) 0.27358(10) 1.07742(13) 0.0588(6) Uani 1 1 d .
Ag2 Ag 0.41549(15) 0.52127(11) 0.84632(15) 0.0641(6) Uani 1 1 d .
S1 S 0.5326(4) 0.3416(3) 0.8110(4) 0.0422(11) Uani 1 1 d .
N1 N 0.4202(13) 0.4383(9) 0.6559(13) 0.045(4) Uani 1 1 d .
N2 N 0.5177(12) 0.3369(8) 0.5575(12) 0.042(4) Uani 1 1 d .
N3 N 0.7187(13) 0.3503(9) 0.9289(12) 0.044(4) Uani 1 1 d .
N4 N 0.7106(13) 0.4115(9) 0.7302(13) 0.045(4) Uani 1 1 d .
C1 C 0.3756(18) 0.4602(11) 0.5426(18) 0.056(5) Uani 1 1 d .
H1A H 0.3254 0.5022 0.5378 0.068 Uiso 1 1 calc R
C2 C 0.4027(16) 0.4217(12) 0.4314(17) 0.052(5) Uani 1 1 d .
H2A H 0.3733 0.4380 0.3524 0.063 Uiso 1 1 calc R
C3 C 0.4728(17) 0.3604(10) 0.4439(15) 0.047(5) Uani 1 1 d .
H3A H 0.4914 0.3329 0.3716 0.057 Uiso 1 1 calc R
C4 C 0.4856(14) 0.3767(10) 0.6567(14) 0.035(4) Uani 1 1 d .
C5 C 0.6678(15) 0.3702(9) 0.8214(12) 0.036(4) Uani 1 1 d .
C6 C 0.8125(19) 0.4324(12) 0.7497(19) 0.057(5) Uani 1 1 d .
H6A H 0.8444 0.4635 0.6888 0.069 Uiso 1 1 calc R
C7 C 0.8727(18) 0.4102(15) 0.8556(19) 0.069(6) Uani 1 1 d .
H7A H 0.9456 0.4230 0.8652 0.082 Uiso 1 1 calc R
C8 C 0.8227(17) 0.3680(11) 0.9490(16) 0.048(5) Uani 1 1 d .
H8A H 0.8608 0.3525 1.0236 0.058 Uiso 1 1 calc R
O3 O 0.4494(16) 0.3567(14) 1.1288(14) 0.103(7) Uani 1 1 d .
O4 O 0.374(2) 0.4608(12) 1.039(2) 0.140(10) Uani 1 1 d .
C12 C 0.3742(17) 0.3908(14) 1.0729(19) 0.054(5) Uani 1 1 d D
C13 C 0.279(4) 0.341(3) 1.094(2) 0.176(17) Uani 1 1 d DU
C14 C 0.2057(19) 0.3335(17) 0.976(3) 0.30(4) Uani 1 1 d DU
F21 F 0.2061(17) 0.3640(17) 1.1909(19) 0.170(10) Uani 1 1 d .
F22 F 0.290(3) 0.2536(18) 1.125(4) 0.281(19) Uani 1 1 d .
F23 F 0.2844(19) 0.298(2) 0.918(3) 0.260(19) Uani 1 1 d D
F24 F 0.1257(19) 0.2871(19) 1.018(4) 0.280(19) Uani 1 1 d D
F25 F 0.192(3) 0.4124(17) 0.971(4) 0.36(3) Uani 1 1 d D
O1 O 0.2262(15) 0.7110(10) 0.7740(16) 0.086(5) Uani 1 1 d .
O2 O 0.2865(19) 0.5965(16) 0.719(2) 0.149(11) Uani 1 1 d .
C9 C 0.226(2) 0.6495(19) 0.7121(19) 0.070(7) Uani 1 1 d .
C10 C 0.127(2) 0.6296(14) 0.620(2) 0.087(8) Uani 1 1 d D
C11 C 0.027(4) 0.6259(16) 0.667(3) 0.22(2) Uani 1 1 d DU
F11 F 0.1319(19) 0.6769(16) 0.5179(16) 0.166(10) Uani 1 1 d D
F12 F 0.127(2) 0.5536(18) 0.565(3) 0.229(16) Uani 1 1 d D
F13 F 0.018(3) 0.7049(14) 0.695(3) 0.268(19) Uani 1 1 d D
F14 F -0.0514(17) 0.6032(15) 0.582(2) 0.209(13) Uani 1 1 d D
F15 F 0.0275(16) 0.5791(15) 0.7696(17) 0.172(10) Uani 1 1 d D

loop_
_atom_site_aniso_label
_atom_site_aniso_U_11
_atom_site_aniso_U_22
_atom_site_aniso_U_33
_atom_site_aniso_U_23
_atom_site_aniso_U_13
_atom_site_aniso_U_12
Ag1 0.0803(12) 0.0555(10) 0.0392(8) 0.0124(7) -0.0060(7) -0.0265(9)
Ag2 0.0831(13) 0.0579(11) 0.0504(9) -0.0082(8) -0.0028(8) 0.0035(9)
S1 0.052(3) 0.048(3) 0.027(2) 0.0074(19) 0.0038(19) 0.000(2)
N1 0.070(11) 0.028(8) 0.035(8) -0.008(6) -0.008(7) 0.021(8)
N2 0.074(11) 0.027(8) 0.025(7) -0.003(6) 0.005(7) 0.010(7)
N3 0.060(11) 0.048(9) 0.024(7) 0.009(7) -0.002(7) -0.011(8)
N4 0.068(12) 0.036(9) 0.033(8) 0.009(7) 0.013(8) -0.007(8)
C1 0.084(15) 0.036(11) 0.049(12) -0.003(9) -0.001(11) 0.027(10)
C2 0.073(14) 0.045(12) 0.037(10) 0.011(9) -0.011(9) 0.027(10)
C3 0.087(15) 0.027(10) 0.028(9) -0.006(8) 0.012(9) -0.005(10)
C4 0.048(11) 0.030(10) 0.028(8) 0.002(7) 0.002(8) 0.001(8)
C5 0.084(13) 0.024(9) 0.001(6) 0.002(6) 0.003(7) 0.004(8)
C6 0.081(16) 0.041(12) 0.052(12) 0.006(10) 0.014(11) -0.013(11)
C7 0.062(14) 0.088(17) 0.053(13) 0.007(12) -0.016(11) -0.022(12)
C8 0.065(14) 0.045(12) 0.033(9) 0.004(8) -0.003(9) 0.002(10)
O3 0.097(14) 0.17(2) 0.042(9) -0.010(11) 0.010(9) 0.030(14)
O4 0.26(3) 0.051(12) 0.120(17) -0.007(11) 0.118(19) -0.001(14)
C12 0.068(16) 0.050(14) 0.048(12) -0.008(10) 0.030(11) 0.013(11)
C13 0.176(17) 0.176(17) 0.176(17) 0.000(2) 0.011(2) 0.000(2)
C14 0.30(4) 0.30(4) 0.30(4) 0.000(2) 0.019(3) 0.000(2)
F21 0.141(17) 0.25(3) 0.125(16) -0.042(17) 0.048(14) -0.036(17)
F22 0.38(5) 0.13(2) 0.35(5) 0.04(3) 0.12(4) 0.07(3)
F23 0.15(2) 0.35(4) 0.28(4) -0.21(3) 0.06(2) -0.09(2)
F24 0.13(2) 0.26(4) 0.45(6) -0.05(4) 0.00(3) -0.06(2)
F25 0.41(6) 0.21(4) 0.44(7) 0.10(4) -0.20(5) 0.01(4)
O1 0.117(14) 0.057(11) 0.078(11) 0.002(9) -0.046(10) 0.000(10)
O2 0.15(2) 0.17(2) 0.113(16) -0.072(16) -0.066(15) 0.102(19)
C9 0.081(17) 0.10(2) 0.034(11) 0.008(13) 0.003(11) 0.029(16)
C10 0.08(2) 0.10(2) 0.073(17) -0.019(16) -0.009(14) -0.008(16)
C11 0.22(2) 0.22(2) 0.22(2) 0.000(2) 0.014(3) 0.000(2)
F11 0.20(2) 0.23(3) 0.070(11) 0.049(14) -0.039(12) -0.099(19)
F12 0.19(2) 0.27(3) 0.22(3) -0.18(3) -0.05(2) 0.08(2)
F13 0.25(3) 0.15(2) 0.39(5) -0.09(3) -0.14(3) 0.01(2)
F14 0.132(17) 0.32(4) 0.17(2) 0.00(2) -0.048(15) -0.13(2)
F15 0.147(17) 0.26(3) 0.108(14) 0.056(16) 0.002(12) -0.100(18)

loop_
_atom_type_symbol
_atom_type_description
_atom_type_scat_dispersion_real
_atom_type_scat_dispersion_imag
_atom_type_scat_source
C C 0.0033 0.0016 'International Tables Vol C Tables 4.2.6.8 and 6.1.1.4'
H H 0.0000 0.0000 'International Tables Vol C Tables 4.2.6.8 and 6.1.1.4'
N N 0.0061 0.0033 'International Tables Vol C Tables 4.2.6.8 and 6.1.1.4'
O O 0.0106 0.0060 'International Tables Vol C Tables 4.2.6.8 and 6.1.1.4'
F F 0.0171 0.0103 'International Tables Vol C Tables 4.2.6.8 and 6.1.1.4'
S S 0.1246 0.1234 'International Tables Vol C Tables 4.2.6.8 and 6.1.1.4'
Ag Ag -0.8971 1.1015 'International Tables Vol C Tables 4.2.6.8 and 6.1.1.4'

loop_
_geom_angle_atom_site_label_1
_geom_angle_atom_site_label_2
_geom_angle_atom_site_label_3
_geom_angle
_geom_angle_site_symmetry_1
_geom_angle_site_symmetry_3
N2 Ag1 O1 125.9(5) 4_566 3_667
N2 Ag1 N3 132.5(5) 4_566 .
O1 Ag1 N3 90.7(6) 3_667 .
O4 Ag2 O2 122.4(10) . .
O4 Ag2 N1 119.8(6) . .
O2 Ag2 N1 82.7(6) . .
C5 S1 C4 103.2(7) . .
C4 N1 C1 116.1(14) . .
C4 N1 Ag2 118.6(11) . .
C1 N1 Ag2 124.0(11) . .
C4 N2 C3 115.9(14) . .
C4 N2 Ag1 122.2(11) . 4_565
C3 N2 Ag1 121.6(11) . 4_565
C5 N3 C8 119.7(15) . .
C5 N3 Ag1 119.4(12) . .
C8 N3 Ag1 120.7(11) . .
C6 N4 C5 116.7(16) . .
N1 C1 C2 121.6(16) . .
N1 C1 H1A 119.2 . .
C2 C1 H1A 119.2 . .
C3 C2 C1 116.8(16) . .
C3 C2 H2A 121.6 . .
C1 C2 H2A 121.6 . .
C2 C3 N2 122.4(16) . .
C2 C3 H3A 118.8 . .
N2 C3 H3A 118.8 . .
N1 C4 N2 127.0(15) . .
N1 C4 S1 115.1(12) . .
N2 C4 S1 117.8(12) . .
N3 C5 N4 124.7(18) . .
N3 C5 S1 113.5(12) . .
N4 C5 S1 121.7(13) . .
N4 C6 C7 122.3(19) . .
N4 C6 H6A 118.9 . .
C7 C6 H6A 118.9 . .
C6 C7 C8 118(2) . .
C6 C7 H7A 120.8 . .
C8 C7 H7A 120.8 . .
N3 C8 C7 118.1(17) . .
N3 C8 H8A 120.9 . .
C7 C8 H8A 120.9 . .
C12 O4 Ag2 131.9(15) . .
O4 C12 O3 125(3) . .
O4 C12 C13 126(3) . .
O3 C12 C13 106(2) . .
F21 C13 C12 120(3) . .
F21 C13 F22 98(3) . .
C12 C13 F22 121(3) . .
F21 C13 C14 104(3) . .
C12 C13 C14 112(3) . .
F22 C13 C14 98(3) . .
F25 C14 F23 121.7(17) . .
F25 C14 F24 118.2(16) . .
F23 C14 F24 118.8(16) . .
F25 C14 C13 91.0(15) . .
F23 C14 C13 89.6(15) . .
F24 C14 C13 101(4) . .
C9 O1 Ag1 115.5(16) . 3_667
C9 O2 Ag2 147.5(18) . .
O2 C9 O1 129(3) . .
O2 C9 C10 111(3) . .
O1 C9 C10 119(2) . .
F11 C10 C11 114(2) . .
F11 C10 F12 101(2) . .
C11 C10 F12 98(2) . .
F11 C10 C9 108(2) . .
C11 C10 C9 119(2) . .
F12 C10 C9 116(2) . .
F15 C11 F14 111(2) . .
F15 C11 F13 112(3) . .
F14 C11 F13 111(3) . .
F15 C11 C10 111(3) . .
F14 C11 C10 114(3) . .
F13 C11 C10 97(3) . .

loop_
_geom_bond_atom_site_label_1
_geom_bond_atom_site_label_2
_geom_bond_distance
_geom_bond_site_symmetry_2
Ag1 N2 2.283(14) 4_566
Ag1 O1 2.330(15) 3_667
Ag1 N3 2.353(14) .
Ag2 O4 2.350(19) .
Ag2 O2 2.38(2) .
Ag2 N1 2.436(13) .
S1 C5 1.74(2) .
S1 C4 1.793(16) .
N1 C4 1.30(2) .
N1 C1 1.34(2) .
N2 C4 1.32(2) .
N2 C3 1.35(2) .
N2 Ag1 2.283(14) 4_565
N3 C5 1.307(19) .
N3 C8 1.33(2) .
N4 C6 1.32(2) .
N4 C5 1.319(19) .
C1 C2 1.40(3) .
C1 H1A 0.9300 .
C2 C3 1.33(2) .
C2 H2A 0.9300 .
C3 H3A 0.9300 .
C6 C7 1.36(3) .
C6 H6A 0.9300 .
C7 C8 1.39(3) .
C7 H7A 0.9300 .
C8 H8A 0.9300 .
O3 C12 1.21(2) .
O4 C12 1.21(3) .
C12 C13 1.47(5) .
C13 F21 1.46(4) .
C13 F22 1.48(4) .
C13 C14 1.504(19) .
C14 F25 1.311(19) .
C14 F23 1.322(19) .
C14 F24 1.352(19) .
O1 C9 1.21(3) .
O1 Ag1 2.330(15) 3_667
O2 C9 1.15(3) .
C9 C10 1.56(3) .
C10 F11 1.333(17) .
C10 C11 1.37(5) .
C10 F12 1.379(18) .
C11 F15 1.33(2) .
C11 F14 1.34(2) .
C11 F13 1.34(2) .

loop_
_geom_torsion_atom_site_label_1
_geom_torsion_atom_site_label_2
_geom_torsion_atom_site_label_3
_geom_torsion_atom_site_label_4
_geom_torsion
_geom_torsion_site_symmetry_1
O4 Ag2 N1 C4 -58.1(17) .
O2 Ag2 N1 C4 178.6(16) .
O4 Ag2 N1 C1 135.4(17) .
O2 Ag2 N1 C1 12.0(18) .
N2 Ag1 N3 C5 43.2(16) 4_566
O1 Ag1 N3 C5 -173.2(13) 3_667
N2 Ag1 N3 C8 -131.5(13) 4_566
O1 Ag1 N3 C8 12.1(14) 3_667
C4 N1 C1 C2 -3(3) .
Ag2 N1 C1 C2 163.6(16) .
N1 C1 C2 C3 2(3) .
C1 C2 C3 N2 -1(3) .
C4 N2 C3 C2 2(3) .
Ag1 N2 C3 C2 175.8(15) 4_565
C1 N1 C4 N2 4(3) .
Ag2 N1 C4 N2 -163.2(14) .
C1 N1 C4 S1 -173.5(15) .
Ag2 N1 C4 S1 18.9(18) .
C3 N2 C4 N1 -4(3) .
Ag1 N2 C4 N1 -177.6(14) 4_565
C3 N2 C4 S1 174.1(13) .
Ag1 N2 C4 S1 0.3(19) 4_565
C5 S1 C4 N1 -109.6(14) .
C5 S1 C4 N2 72.4(15) .
C8 N3 C5 N4 -4(3) .
Ag1 N3 C5 N4 -178.5(13) .
C8 N3 C5 S1 179.5(13) .
Ag1 N3 C5 S1 4.7(16) .
C6 N4 C5 N3 1(3) .
C6 N4 C5 S1 177.7(13) .
C4 S1 C5 N3 179.8(12) .
C4 S1 C5 N4 2.9(15) .
C5 N4 C6 C7 3(3) .
N4 C6 C7 C8 -4(3) .
C5 N3 C8 C7 2(3) .
Ag1 N3 C8 C7 177.1(15) .
C6 C7 C8 N3 1(3) .
O2 Ag2 O4 C12 118(3) .
N1 Ag2 O4 C12 17(3) .
Ag2 O4 C12 O3 93(3) .
Ag2 O4 C12 C13 -109(3) .
O4 C12 C13 F21 -63(3) .
O3 C12 C13 F21 99(3) .
O4 C12 C13 F22 175(3) .
O3 C12 C13 F22 -24(3) .
O4 C12 C13 C14 60(3) .
O3 C12 C13 C14 -139(2) .
F21 C13 C14 F25 71(3) .
C12 C13 C14 F25 -61(3) .
F22 C13 C14 F25 172(3) .
F21 C13 C14 F23 -167(3) .
C12 C13 C14 F23 61(2) .
F22 C13 C14 F23 -67(3) .
F21 C13 C14 F24 -48(3) .
C12 C13 C14 F24 -180(2) .
F22 C13 C14 F24 53(3) .
O4 Ag2 O2 C9 56(5) .
N1 Ag2 O2 C9 176(5) .
Ag2 O2 C9 O1 26(7) .
Ag2 O2 C9 C10 -146(4) .
Ag1 O1 C9 O2 2(4) 3_667
Ag1 O1 C9 C10 174.1(15) 3_667
O2 C9 C10 F11 -111(3) .
O1 C9 C10 F11 76(3) .
O2 C9 C10 C11 117(3) .
O1 C9 C10 C11 -56(3) .
O2 C9 C10 F12 1(4) .
O1 C9 C10 F12 -172(3) .
F11 C10 C11 F15 -179(2) .
F12 C10 C11 F15 75(3) .
C9 C10 C11 F15 -50(3) .
F11 C10 C11 F14 55(3) .
F12 C10 C11 F14 -51(3) .
C9 C10 C11 F14 -176(2) .
F11 C10 C11 F13 -61(2) .
F12 C10 C11 F13 -167(2) .
C9 C10 C11 F13 68(3) .
